data_7017643
loop_
_publ_author_name
'Mikhaylov, Dmitry'
'Gryaznova, Tatyana'
'Dudkina, Yulia'
'Khrizanphorov, Mikhail'
'Latypov, Shamil'
'Kataeva, Olga'
'Vicic, David A.'
'Sinyashin, Oleg G.'
'Budnikova, Yulia'

_publ_section_title
;
 Electrochemical nickel-induced fluoroalkylation: synthetic, structural
 and mechanistic study.
;
_journal_issue 1
_journal_name_full 'Dalton transactions (Cambridge, England : 2003)'
_journal_page_first 165
_journal_page_last 172
_journal_paper_doi 10.1039/c1dt11299f
_journal_volume 41
_journal_year 2012
_chemical_formula_moiety 'C26 H14 F26 N2'
_chemical_formula_sum 'C26 H14 F26 N2'
_chemical_formula_weight 848.39
_chemical_name_systematic
;

?

;
_space_group_IT_number 2
_symmetry_cell_setting triclinic
_symmetry_space_group_name_Hall '-P 1'
_symmetry_space_group_name_H-M 'P -1'
_atom_sites_solution_hydrogens geom
_atom_sites_solution_primary direct
_atom_sites_solution_secondary difmap
_audit_creation_method SHELXL-97
_cell_angle_alpha 83.270(4)
_cell_angle_beta 80.137(4)
_cell_angle_gamma 86.720(4)
_cell_formula_units_Z 1
_cell_length_a 5.4351(3)
_cell_length_b 9.9164(4)
_cell_length_c 14.5715(6)
_cell_measurement_reflns_used 4268
_cell_measurement_temperature 198(2)
_cell_measurement_theta_max 25.40
_cell_measurement_theta_min 3.72
_cell_volume 767.86(6)
_computing_cell_refinement 'Dirax/lsq (Duisenberg, 1992)'
_computing_data_collection 'Collect (Nonius BV, 1999)'
_computing_data_reduction 'EvalCCD (Duisenberg et al., 2003)'
_computing_molecular_graphics 'ORTEP-3 for Windows (Farrugia, 1997)'
_computing_publication_material 'WinGX (Farrugia 1999), enCIFer (Allen et al. 2004)'
_computing_structure_refinement 'SHELXL-97 (Sheldrick, 1997), WinGX (Farrugia 1999), PLATON (Spek 2005)'
_computing_structure_solution 'SIR2004 (Burla et al., 2005)'
_diffrn_ambient_temperature 198(2)
_diffrn_detector_area_resol_mean 9
_diffrn_measured_fraction_theta_full 0.995
_diffrn_measured_fraction_theta_max 0.995
_diffrn_measurement_device_type KappaCCD
_diffrn_measurement_method \f
_diffrn_radiation_monochromator graphite
_diffrn_radiation_source 'fine-focus sealed tube'
_diffrn_radiation_type MoK\a
_diffrn_radiation_wavelength 0.71073
_diffrn_reflns_av_R_equivalents 0.0179
_diffrn_reflns_av_sigmaI/netI 0.0130
_diffrn_reflns_limit_h_max 6
_diffrn_reflns_limit_h_min -6
_diffrn_reflns_limit_k_max 11
_diffrn_reflns_limit_k_min -11
_diffrn_reflns_limit_l_max 17
_diffrn_reflns_limit_l_min -17
_diffrn_reflns_number 15277
_diffrn_reflns_theta_full 25.40
_diffrn_reflns_theta_max 25.40
_diffrn_reflns_theta_min 3.34
_exptl_absorpt_coefficient_mu 0.220
_exptl_absorpt_correction_T_max 0.9533
_exptl_absorpt_correction_T_min 0.9193
_exptl_absorpt_correction_type multi-scan
_exptl_absorpt_process_details 'SADABS version 2.10 (Sheldrick,Bruker AXS Inc.,2002)'
_exptl_crystal_colour colorless
_exptl_crystal_density_diffrn 1.835
_exptl_crystal_density_method 'not measured'
_exptl_crystal_description block
_exptl_crystal_F_000 418
_exptl_crystal_size_max 0.39
_exptl_crystal_size_mid 0.39
_exptl_crystal_size_min 0.22
_refine_diff_density_max 0.376
_refine_diff_density_min -0.231
_refine_diff_density_rms 0.042
_refine_ls_extinction_method none
_refine_ls_goodness_of_fit_ref 1.068
_refine_ls_hydrogen_treatment constr
_refine_ls_matrix_type full
_refine_ls_number_parameters 244
_refine_ls_number_reflns 2814
_refine_ls_number_restraints 0
_refine_ls_restrained_S_all 1.068
_refine_ls_R_factor_all 0.0446
_refine_ls_R_factor_gt 0.0364
_refine_ls_shift/su_max 0.000
_refine_ls_shift/su_mean 0.000
_refine_ls_structure_factor_coef Fsqd
_refine_ls_weighting_details 'calc w=1/[\s^2^(Fo^2^)+(0.0582P)^2^+0.3148P] where P=(Fo^2^+2Fc^2^)/3'
_refine_ls_weighting_scheme calc
_refine_ls_wR_factor_gt 0.1032
_refine_ls_wR_factor_ref 0.1089
_reflns_number_gt 2358
_reflns_number_total 2814
_reflns_threshold_expression >2sigma(I)
_cod_data_source_file c1dt11299f.txt
_cod_data_source_block bud3
_cod_original_sg_symbol_H-M P-1
_cod_database_code 7017643

loop_
_symmetry_equiv_pos_as_xyz
'x, y, z'
'-x, -y, -z'

loop_
_atom_site_label
_atom_site_type_symbol
_atom_site_fract_x
_atom_site_fract_y
_atom_site_fract_z
_atom_site_U_iso_or_equiv
_atom_site_adp_type
_atom_site_occupancy
_atom_site_symmetry_multiplicity
_atom_site_calc_flag
_atom_site_refinement_flags
C1 C 0.4898(3) 0.06408(16) 0.02634(12) 0.0312(4) Uani 1 1 d .
H1A H 0.3098 0.0820 0.0521 0.037 Uiso 1 1 calc R
C2 C 0.6352(3) 0.03709(17) 0.10911(12) 0.0332(4) Uani 1 1 d .
H2A H 0.5653 -0.0424 0.1510 0.040 Uiso 1 1 calc R
H2B H 0.8118 0.0136 0.0846 0.040 Uiso 1 1 calc R
C3 C 0.6266(3) 0.15592(17) 0.16555(12) 0.0329(4) Uani 1 1 d .
C4 C 0.6985(3) 0.11705(16) 0.26344(12) 0.0339(4) Uani 1 1 d .
C5 C 0.7201(3) 0.23686(17) 0.32126(12) 0.0330(4) Uani 1 1 d .
C6 C 0.7326(3) 0.19494(17) 0.42620(13) 0.0374(4) Uani 1 1 d .
C7 C 0.8125(4) 0.30827(19) 0.47798(14) 0.0417(4) Uani 1 1 d .
C8 C 0.7633(5) 0.2845(2) 0.58513(15) 0.0552(6) Uani 1 1 d .
C9 C 0.5830(3) 0.18736(17) -0.03951(12) 0.0332(4) Uani 1 1 d .
N10 N 0.8134(3) 0.17449(16) -0.08895(11) 0.0409(4) Uani 1 1 d .
C11 C 0.8984(4) 0.2819(2) -0.14746(15) 0.0532(5) Uani 1 1 d .
H11A H 1.0605 0.2743 -0.1837 0.064 Uiso 1 1 calc R
C12 C 0.7645(5) 0.4029(2) -0.15823(16) 0.0616(7) Uani 1 1 d .
H12A H 0.8338 0.4770 -0.2002 0.074 Uiso 1 1 calc R
C13 C 0.5295(5) 0.4149(2) -0.10733(16) 0.0589(6) Uani 1 1 d .
H13A H 0.4330 0.4975 -0.1134 0.071 Uiso 1 1 calc R
C14 C 0.4347(4) 0.30492(18) -0.04690(14) 0.0445(5) Uani 1 1 d .
H14A H 0.2715 0.3100 -0.0113 0.053 Uiso 1 1 calc R
F15 F 0.3951(2) 0.21721(12) 0.17753(8) 0.0473(3) Uani 1 1 d .
F16 F 0.7854(2) 0.25374(10) 0.12132(7) 0.0441(3) Uani 1 1 d .
F17 F 0.9197(2) 0.04800(11) 0.25222(8) 0.0506(3) Uani 1 1 d .
F18 F 0.5253(3) 0.03416(12) 0.31330(8) 0.0556(3) Uani 1 1 d .
F19 F 0.9290(2) 0.30271(12) 0.28351(8) 0.0500(3) Uani 1 1 d .
F20 F 0.5250(2) 0.32394(11) 0.31572(8) 0.0489(3) Uani 1 1 d .
F21 F 0.5030(2) 0.15750(14) 0.46966(8) 0.0589(4) Uani 1 1 d .
F22 F 0.8889(3) 0.08829(12) 0.43451(9) 0.0622(4) Uani 1 1 d .
F23 F 0.6972(3) 0.42552(11) 0.45203(8) 0.0545(3) Uani 1 1 d .
F24 F 1.0587(2) 0.32308(15) 0.45248(9) 0.0614(4) Uani 1 1 d .
F25 F 0.5192(3) 0.28997(18) 0.61804(10) 0.0833(5) Uani 1 1 d .
F26 F 0.8636(4) 0.38106(15) 0.61952(10) 0.0848(5) Uani 1 1 d .
F27 F 0.8546(3) 0.16614(14) 0.61547(10) 0.0746(5) Uani 1 1 d .

loop_
_atom_site_aniso_label
_atom_site_aniso_U_11
_atom_site_aniso_U_22
_atom_site_aniso_U_33
_atom_site_aniso_U_23
_atom_site_aniso_U_13
_atom_site_aniso_U_12
C1 0.0304(8) 0.0227(8) 0.0390(9) 0.0004(7) -0.0052(7) 0.0011(6)
C2 0.0366(9) 0.0239(8) 0.0382(9) 0.0006(7) -0.0069(7) 0.0005(7)
C3 0.0306(9) 0.0247(8) 0.0411(10) 0.0014(7) -0.0038(7) 0.0012(7)
C4 0.0372(9) 0.0233(8) 0.0392(10) 0.0004(7) -0.0040(7) -0.0002(7)
C5 0.0338(9) 0.0240(8) 0.0379(9) 0.0013(7) -0.0001(7) 0.0001(7)
C6 0.0444(10) 0.0251(9) 0.0406(10) 0.0022(7) -0.0059(8) -0.0002(7)
C7 0.0503(11) 0.0307(9) 0.0424(11) -0.0028(8) -0.0042(8) 0.0010(8)
C8 0.0811(17) 0.0402(11) 0.0440(12) -0.0044(9) -0.0088(11) -0.0048(11)
C9 0.0416(10) 0.0237(8) 0.0362(9) -0.0007(7) -0.0132(7) -0.0019(7)
N10 0.0414(9) 0.0378(8) 0.0416(9) 0.0049(7) -0.0059(7) -0.0082(7)
C11 0.0618(13) 0.0537(13) 0.0431(11) 0.0074(9) -0.0076(10) -0.0236(11)
C12 0.102(2) 0.0371(11) 0.0474(13) 0.0124(9) -0.0216(13) -0.0273(12)
C13 0.100(2) 0.0254(10) 0.0539(13) 0.0039(9) -0.0277(13) 0.0016(10)
C14 0.0596(12) 0.0275(9) 0.0483(11) -0.0030(8) -0.0172(9) 0.0047(8)
F15 0.0398(6) 0.0494(7) 0.0556(7) -0.0176(5) -0.0138(5) 0.0159(5)
F16 0.0582(7) 0.0314(5) 0.0417(6) 0.0051(4) -0.0079(5) -0.0140(5)
F17 0.0591(7) 0.0421(6) 0.0552(7) -0.0157(5) -0.0236(6) 0.0235(5)
F18 0.0792(9) 0.0413(6) 0.0451(7) 0.0065(5) -0.0054(6) -0.0297(6)
F19 0.0567(7) 0.0465(7) 0.0440(6) -0.0064(5) 0.0070(5) -0.0226(6)
F20 0.0589(7) 0.0398(6) 0.0483(7) -0.0083(5) -0.0151(5) 0.0207(5)
F21 0.0648(8) 0.0647(8) 0.0434(7) 0.0041(6) 0.0027(6) -0.0265(7)
F22 0.0998(10) 0.0355(6) 0.0567(7) -0.0093(5) -0.0352(7) 0.0278(6)
F23 0.0828(9) 0.0284(6) 0.0502(7) -0.0039(5) -0.0093(6) 0.0097(6)
F24 0.0488(7) 0.0750(9) 0.0622(8) -0.0170(7) -0.0044(6) -0.0136(6)
F25 0.0919(12) 0.0980(12) 0.0505(8) -0.0124(8) 0.0177(8) -0.0022(9)
F26 0.1508(16) 0.0607(9) 0.0478(8) -0.0121(6) -0.0165(9) -0.0334(10)
F27 0.1208(13) 0.0499(8) 0.0556(8) 0.0057(6) -0.0322(8) 0.0057(8)

loop_
_atom_type_symbol
_atom_type_description
_atom_type_scat_dispersion_real
_atom_type_scat_dispersion_imag
_atom_type_scat_source
C C 0.0033 0.0016 'International Tables Vol C Tables 4.2.6.8 and 6.1.1.4'
H H 0.0000 0.0000 'International Tables Vol C Tables 4.2.6.8 and 6.1.1.4'
N N 0.0061 0.0033 'International Tables Vol C Tables 4.2.6.8 and 6.1.1.4'
F F 0.0171 0.0103 'International Tables Vol C Tables 4.2.6.8 and 6.1.1.4'

loop_
_geom_angle_atom_site_label_1
_geom_angle_atom_site_label_2
_geom_angle_atom_site_label_3
_geom_angle
_geom_angle_site_symmetry_1
_geom_angle_site_symmetry_3
C9 C1 C2 111.56(14) . .
C9 C1 C1 111.00(18) . 2_655
C2 C1 C1 109.42(16) . 2_655
C9 C1 H1A 108.3 . .
C2 C1 H1A 108.3 . .
C1 C1 H1A 108.3 2_655 .
C3 C2 C1 113.74(14) . .
C3 C2 H2A 108.8 . .
C1 C2 H2A 108.8 . .
C3 C2 H2B 108.8 . .
C1 C2 H2B 108.8 . .
H2A C2 H2B 107.7 . .
F15 C3 F16 105.99(13) . .
F15 C3 C2 111.05(14) . .
F16 C3 C2 111.67(14) . .
F15 C3 C4 107.71(14) . .
F16 C3 C4 106.40(14) . .
C2 C3 C4 113.60(14) . .
F18 C4 F17 108.55(14) . .
F18 C4 C3 107.88(14) . .
F17 C4 C3 107.82(14) . .
F18 C4 C5 108.00(14) . .
F17 C4 C5 108.20(14) . .
C3 C4 C5 116.19(14) . .
F20 C5 F19 108.07(14) . .
F20 C5 C6 108.19(14) . .
F19 C5 C6 107.49(14) . .
F20 C5 C4 109.29(14) . .
F19 C5 C4 108.64(14) . .
C6 C5 C4 114.96(14) . .
F22 C6 F21 107.92(15) . .
F22 C6 C7 108.75(15) . .
F21 C6 C7 107.70(15) . .
F22 C6 C5 109.54(15) . .
F21 C6 C5 108.10(15) . .
C7 C6 C5 114.63(14) . .
F23 C7 F24 107.85(16) . .
F23 C7 C8 108.06(16) . .
F24 C7 C8 106.49(17) . .
F23 C7 C6 109.29(16) . .
F24 C7 C6 108.76(15) . .
C8 C7 C6 116.09(16) . .
F27 C8 F26 109.6(2) . .
F27 C8 F25 108.2(2) . .
F26 C8 F25 107.1(2) . .
F27 C8 C7 111.45(18) . .
F26 C8 C7 109.52(18) . .
F25 C8 C7 110.93(19) . .
N10 C9 C14 123.05(17) . .
N10 C9 C1 116.14(15) . .
C14 C9 C1 120.81(17) . .
C11 N10 C9 117.00(18) . .
N10 C11 C12 123.7(2) . .
N10 C11 H11A 118.2 . .
C12 C11 H11A 118.2 . .
C13 C12 C11 118.81(19) . .
C13 C12 H12A 120.6 . .
C11 C12 H12A 120.6 . .
C12 C13 C14 118.9(2) . .
C12 C13 H13A 120.5 . .
C14 C13 H13A 120.5 . .
C9 C14 C13 118.5(2) . .
C9 C14 H14A 120.7 . .
C13 C14 H14A 120.7 . .

loop_
_geom_bond_atom_site_label_1
_geom_bond_atom_site_label_2
_geom_bond_distance
_geom_bond_site_symmetry_2
C1 C9 1.517(2) .
C1 C2 1.542(2) .
C1 C1 1.549(3) 2_655
C1 H1A 1.0000 .
C2 C3 1.508(2) .
C2 H2A 0.9900 .
C2 H2B 0.9900 .
C3 F15 1.359(2) .
C3 F16 1.3639(19) .
C3 C4 1.543(3) .
C4 F18 1.343(2) .
C4 F17 1.344(2) .
C4 C5 1.556(2) .
C5 F20 1.336(2) .
C5 F19 1.343(2) .
C5 C6 1.549(3) .
C6 F22 1.326(2) .
C6 F21 1.350(2) .
C6 C7 1.545(3) .
C7 F23 1.335(2) .
C7 F24 1.338(2) .
C7 C8 1.531(3) .
C8 F27 1.306(3) .
C8 F26 1.316(3) .
C8 F25 1.331(3) .
C9 N10 1.341(2) .
C9 C14 1.383(3) .
N10 C11 1.335(2) .
C11 C12 1.375(4) .
C11 H11A 0.9500 .
C12 C13 1.369(4) .
C12 H12A 0.9500 .
C13 C14 1.384(3) .
C13 H13A 0.9500 .
C14 H14A 0.9500 .

loop_
_geom_torsion_atom_site_label_1
_geom_torsion_atom_site_label_2
_geom_torsion_atom_site_label_3
_geom_torsion_atom_site_label_4
_geom_torsion
_geom_torsion_site_symmetry_1
C9 C1 C2 C3 57.0(2) .
C1 C1 C2 C3 -179.80(16) 2_655
C1 C2 C3 F15 40.6(2) .
C1 C2 C3 F16 -77.45(18) .
C1 C2 C3 C4 162.21(14) .
F15 C3 C4 F18 58.72(17) .
F16 C3 C4 F18 172.02(13) .
C2 C3 C4 F18 -64.71(19) .
F15 C3 C4 F17 175.77(13) .
F16 C3 C4 F17 -70.93(16) .
C2 C3 C4 F17 52.34(19) .
F15 C3 C4 C5 -62.65(19) .
F16 C3 C4 C5 50.65(19) .
C2 C3 C4 C5 173.92(14) .
F18 C4 C5 F20 -76.41(17) .
F17 C4 C5 F20 166.28(13) .
C3 C4 C5 F20 44.9(2) .
F18 C4 C5 F19 165.89(14) .
F17 C4 C5 F19 48.58(18) .
C3 C4 C5 F19 -72.81(19) .
F18 C4 C5 C6 45.4(2) .
F17 C4 C5 C6 -71.87(18) .
C3 C4 C5 C6 166.74(14) .
F20 C5 C6 F22 166.90(14) .
F19 C5 C6 F22 -76.62(18) .
C4 C5 C6 F22 44.5(2) .
F20 C5 C6 F21 49.55(18) .
F19 C5 C6 F21 166.03(13) .
C4 C5 C6 F21 -72.89(19) .
F20 C5 C6 C7 -70.56(19) .
F19 C5 C6 C7 45.9(2) .
C4 C5 C6 C7 167.00(15) .
F22 C6 C7 F23 165.32(15) .
F21 C6 C7 F23 -77.98(18) .
C5 C6 C7 F23 42.4(2) .
F22 C6 C7 F24 47.8(2) .
F21 C6 C7 F24 164.52(14) .
C5 C6 C7 F24 -75.2(2) .
F22 C6 C7 C8 -72.2(2) .
F21 C6 C7 C8 44.5(2) .
C5 C6 C7 C8 164.84(17) .
F23 C7 C8 F27 175.09(18) .
F24 C7 C8 F27 -69.3(2) .
C6 C7 C8 F27 52.0(3) .
F23 C7 C8 F26 -63.5(2) .
F24 C7 C8 F26 52.2(2) .
C6 C7 C8 F26 173.39(18) .
F23 C7 C8 F25 54.5(2) .
F24 C7 C8 F25 170.11(17) .
C6 C7 C8 F25 -68.7(2) .
C2 C1 C9 N10 68.6(2) .
C1 C1 C9 N10 -53.7(2) 2_655
C2 C1 C9 C14 -111.53(18) .
C1 C1 C9 C14 126.2(2) 2_655
C14 C9 N10 C11 0.0(3) .
C1 C9 N10 C11 179.86(16) .
C9 N10 C11 C12 0.8(3) .
N10 C11 C12 C13 -0.8(3) .
C11 C12 C13 C14 -0.1(3) .
N10 C9 C14 C13 -0.7(3) .
C1 C9 C14 C13 179.38(17) .
C12 C13 C14 C9 0.8(3) .
